data_4002439
loop_
_publ_author_name
'Wojdel, J.C.'
'Zwijnenburg, M.A.'
'Bromley, S.T.'

_publ_section_title
;
 Magic silica clusters as nanoscale building units for
 super-(tris)tetrahedral materials
;
_journal_name_full 'Chemistry of Materials (1,1989-)'
_journal_page_first 1464
_journal_page_last 1469
_journal_volume 18
_journal_year 2006
_chemical_formula_sum 'O2 Si'
_chemical_name_systematic 'Si O2'
_space_group_IT_number 16
_symmetry_space_group_name_Hall 'P 2 2'
_symmetry_space_group_name_H-M 'P 2 2 2'
_cell_angle_alpha 90
_cell_angle_beta 90
_cell_angle_gamma 90
_cell_formula_units_Z 32
_cell_length_a 14.17
_cell_length_b 12.73
_cell_length_c 10.32
_cell_volume 1861.564
_citation_journal_id_ASTM CMATEX
_cod_data_source_file Wojdel_CMATEX_2006_826.cif
_cod_data_source_block O2Si1
_cod_original_formula_sum 'O2 Si1'
_cod_database_code 4002439

loop_
_symmetry_equiv_pos_as_xyz
x,y,z
-x,-y,z
x,-y,-z
-x,y,-z

loop_
_atom_site_label
_atom_site_type_symbol
_atom_site_fract_x
_atom_site_fract_y
_atom_site_fract_z
_atom_site_occupancy
_atom_site_U_iso_or_equiv
O3 O-2 0.432 0.232 0.587 1 0.0
O8 O-2 0.074 0.268 0.407 1 0.0
Si6 Si+4 0.365 0.5 0 1 0.0
O16 O-2 0.074 0.917 0.082 1 0.0
Si11 Si+4 0 0.161 0 1 0.0
Si9 Si+4 0 0.337 0.5 1 0.0
Si5 Si+4 0.184 0.203 0.107 1 0.0
O6 O-2 0.305 0.429 0.893 1 0.0
O15 O-2 0.076 0.583 0.42 1 0.0
Si4 Si+4 0.5 0.161 0.5 1 0.0
O10 O-2 0.433 0.082 0.418 1 0.0
O13 O-2 0.199 0.074 0.1 1 0.0
O1 O-2 0.285 0.253 0.744 1 0.0
O7 O-2 0.429 0.268 0.907 1 0.0
Si12 Si+4 0.367 0 0.5 1 0.0
O4 O-2 0.308 0.072 0.604 1 0.0
Si8 Si+4 0.142 0.5 0.5 1 0.0
Si3 Si+4 0.187 0.298 0.385 1 0.0
O9 O-2 0.201 0.427 0.398 1 0.0
Si10 Si+4 0.139 0 0 1 0.0
O5 O-2 0.249 0.252 0.993 1 0.0
O11 O-2 0.218 0.252 0.244 1 0.0
O12 O-2 0.071 0.232 0.087 1 0.0
O14 O-2 0.43 0.416 0.08 1 0.0
Si2 Si+4 0.317 0.3 0.883 1 0.0
O2 O-2 0.254 0.246 0.493 1 0.0
Si7 Si+4 0.5 0.337 0 1 0.0
Si1 Si+4 0.32 0.201 0.608 1 0.0
